data_7210139
loop_
_publ_author_name
'Sander, John R. G.'
'Bu\<car, Dejan-Kre\<simir'
'Henry, Rodger F.'
'Giangiorgi, Brittany N.'
'Zhang, Geoff G. Z.'
'MacGillivray, Leonard R.'

_publ_section_title
;
 &#x2018;Masked synthons&#x2019; in crystal engineering: insulated
 components in acetaminophen cocrystal hydrates
;
_journal_issue 24
_journal_name_full CrystEngComm
_journal_page_first 4816
_journal_paper_doi 10.1039/c3ce40159f
_journal_volume 15
_journal_year 2013
_chemical_formula_moiety '2(C8 H9 N1 O2), C12 H10 N2, C2 H5 O1'
_chemical_formula_sum 'C30 H34 N4 O5'
_chemical_formula_weight 530.61
_chemical_name_systematic
;
?
;
_space_group_IT_number 2
_symmetry_cell_setting triclinic
_symmetry_space_group_name_Hall '-P 1'
_symmetry_space_group_name_H-M 'P -1'
_atom_sites_solution_hydrogens geom
_atom_sites_solution_primary direct
_atom_sites_solution_secondary difmap
_audit_creation_method SHELXL-97
_cell_angle_alpha 91.638(4)
_cell_angle_beta 100.515(4)
_cell_angle_gamma 106.191(4)
_cell_formula_units_Z 2
_cell_length_a 8.835(3)
_cell_length_b 10.724(3)
_cell_length_c 15.174(4)
_cell_measurement_reflns_used 1002
_cell_measurement_temperature 100(2)
_cell_measurement_theta_max 27.2805
_cell_measurement_theta_min 2.670
_cell_volume 1352.7(7)
_computing_cell_refinement 'Bruker saintplus (Bruker 1999)'
_computing_data_collection 'Bruker SMART (Bruker 2001)'
_computing_data_reduction 'Bruker saintplus (Bruker 1999)'
_computing_molecular_graphics 'ORTEP-3 for Windows v2.01'
_computing_publication_material 'SHELXL-97 (Sheldrick, 2008)'
_computing_structure_refinement 'SHELXL-97 (Sheldrick, 2008)'
_computing_structure_solution 'SHELXS-97 (Sheldrick, 2008)'
_diffrn_ambient_temperature 100(2)
_diffrn_measured_fraction_theta_full 0.985
_diffrn_measured_fraction_theta_max 0.985
_diffrn_measurement_device_type CCD
_diffrn_measurement_method 'omega scan'
_diffrn_radiation_monochromator graphite
_diffrn_radiation_source 'fine-focus sealed tube'
_diffrn_radiation_type MoK\a
_diffrn_radiation_wavelength 0.71073
_diffrn_reflns_av_R_equivalents 0.1800
_diffrn_reflns_av_sigmaI/netI 0.1267
_diffrn_reflns_limit_h_max 11
_diffrn_reflns_limit_h_min -11
_diffrn_reflns_limit_k_max 13
_diffrn_reflns_limit_k_min -13
_diffrn_reflns_limit_l_max 19
_diffrn_reflns_limit_l_min -19
_diffrn_reflns_number 15926
_diffrn_reflns_theta_full 27.49
_diffrn_reflns_theta_max 27.49
_diffrn_reflns_theta_min 1.98
_exptl_absorpt_coefficient_mu 0.090
_exptl_absorpt_correction_type none
_exptl_crystal_colour colourless
_exptl_crystal_density_diffrn 1.303
_exptl_crystal_density_method 'not measured'
_exptl_crystal_F_000 564
_refine_diff_density_max 0.496
_refine_diff_density_min -0.298
_refine_diff_density_rms 0.079
_refine_ls_extinction_method none
_refine_ls_goodness_of_fit_ref 1.053
_refine_ls_hydrogen_treatment mixed
_refine_ls_matrix_type full
_refine_ls_number_parameters 367
_refine_ls_number_reflns 6122
_refine_ls_number_restraints 0
_refine_ls_restrained_S_all 1.053
_refine_ls_R_factor_all 0.0715
_refine_ls_R_factor_gt 0.0625
_refine_ls_shift/su_max 0.000
_refine_ls_shift/su_mean 0.000
_refine_ls_structure_factor_coef Fsqd
_refine_ls_weighting_details 'calc w=1/[\s^2^(Fo^2^)+(0.0849P)^2^+0.0000P] where P=(Fo^2^+2Fc^2^)/3'
_refine_ls_weighting_scheme calc
_refine_ls_wR_factor_gt 0.1653
_refine_ls_wR_factor_ref 0.1757
_reflns_number_gt 4978
_reflns_number_total 6122
_reflns_threshold_expression I>2sigma(I)
_cod_data_source_file c3ce40159f.txt
_cod_data_source_block x540t
_cod_original_cell_volume 1352.6(7)
_cod_original_sg_symbol_H-M P-1
_cod_database_code 7210139

loop_
_symmetry_equiv_pos_as_xyz
'x, y, z'
'-x, -y, -z'

loop_
_atom_site_label
_atom_site_type_symbol
_atom_site_fract_x
_atom_site_fract_y
_atom_site_fract_z
_atom_site_U_iso_or_equiv
_atom_site_adp_type
_atom_site_occupancy
_atom_site_symmetry_multiplicity
_atom_site_calc_flag
_atom_site_refinement_flags
O1 O 0.51639(13) 1.07005(11) 0.29987(8) 0.0263(3) Uani 1 1 d .
H1O H 0.431(2) 1.026(2) 0.3286(15) 0.043(6) Uiso 1 1 d .
O2 O 0.54468(13) 0.52705(11) 0.12423(8) 0.0328(3) Uani 1 1 d .
N1 N 0.75197(14) 0.71195(12) 0.13611(9) 0.0227(3) Uani 1 1 d .
H1 H 0.8464 0.7437 0.1247 0.027 Uiso 1 1 calc R
C1 C 0.57069(16) 0.97923(14) 0.26215(10) 0.0217(3) Uani 1 1 d .
C2 C 0.51492(16) 0.84669(14) 0.27255(10) 0.0227(3) Uani 1 1 d .
H2 H 0.4368 0.8176 0.3068 0.027 Uiso 1 1 calc R
C3 C 0.57419(16) 0.75758(14) 0.23255(10) 0.0219(3) Uani 1 1 d .
H3 H 0.5375 0.6697 0.2415 0.026 Uiso 1 1 calc R
C4 C 0.68830(16) 0.79865(14) 0.17906(9) 0.0204(3) Uani 1 1 d .
C5 C 0.74586(16) 0.93142(14) 0.16952(10) 0.0218(3) Uani 1 1 d .
H5 H 0.8238 0.9604 0.1351 0.026 Uiso 1 1 calc R
C6 C 0.68862(16) 1.02049(14) 0.21060(10) 0.0224(3) Uani 1 1 d .
H6 H 0.7290 1.1088 0.2039 0.027 Uiso 1 1 calc R
C7 C 0.67946(17) 0.58442(15) 0.11123(10) 0.0241(3) Uani 1 1 d .
C8 C 0.77160(18) 0.51459(15) 0.06409(11) 0.0277(3) Uani 1 1 d .
H8A H 0.7986 0.4491 0.1005 0.042 Uiso 1 1 calc R
H8B H 0.8684 0.5759 0.0545 0.042 Uiso 1 1 calc R
H8C H 0.7067 0.4741 0.0072 0.042 Uiso 1 1 calc R
O3 O -0.09364(14) 0.57885(11) 0.32847(9) 0.0313(3) Uani 1 1 d .
H3O H -0.170(3) 0.517(2) 0.3582(17) 0.060(7) Uiso 1 1 d .
O4 O 0.14968(12) 0.11514(10) 0.15660(8) 0.0263(3) Uani 1 1 d .
N2 N 0.26035(14) 0.33384(12) 0.15265(8) 0.0222(3) Uani 1 1 d .
H2N H 0.3362 0.3898 0.1343 0.027 Uiso 1 1 calc R
C9 C -0.01438(17) 0.51344(15) 0.28535(10) 0.0229(3) Uani 1 1 d .
C10 C -0.04833(17) 0.37817(14) 0.27989(10) 0.0238(3) Uani 1 1 d .
H10 H -0.1301 0.3292 0.3063 0.029 Uiso 1 1 calc R
C11 C 0.03775(16) 0.31516(14) 0.23573(10) 0.0232(3) Uani 1 1 d .
H11 H 0.0135 0.2248 0.2329 0.028 Uiso 1 1 calc R
C12 C 0.16022(16) 0.38724(14) 0.19570(10) 0.0209(3) Uani 1 1 d .
C13 C 0.19075(16) 0.52226(14) 0.19910(10) 0.0232(3) Uani 1 1 d .
H13 H 0.2698 0.5712 0.1708 0.028 Uiso 1 1 calc R
C14 C 0.10608(17) 0.58465(15) 0.24349(11) 0.0253(3) Uani 1 1 d .
H14 H 0.1295 0.6749 0.2455 0.030 Uiso 1 1 calc R
C15 C 0.25378(16) 0.20797(14) 0.13629(10) 0.0218(3) Uani 1 1 d .
C16 C 0.38302(18) 0.18735(15) 0.09070(11) 0.0270(3) Uani 1 1 d .
H16A H 0.4428 0.1386 0.1271 0.040 Uiso 1 1 calc R
H16B H 0.4540 0.2703 0.0827 0.040 Uiso 1 1 calc R
H16C H 0.3349 0.1400 0.0331 0.040 Uiso 1 1 calc R
N3 N 0.27579(15) 0.95454(13) 0.39135(10) 0.0278(3) Uani 1 1 d .
N4 N -0.68460(15) 0.57309(12) 0.58864(9) 0.0259(3) Uani 1 1 d .
C17 C 0.12517(18) 0.94734(15) 0.35000(11) 0.0268(3) Uani 1 1 d .
H17 H 0.1103 0.9791 0.2937 0.032 Uiso 1 1 calc R
C18 C -0.00851(17) 0.89551(15) 0.38644(10) 0.0245(3) Uani 1 1 d .
H18 H -0.1103 0.8922 0.3547 0.029 Uiso 1 1 calc R
C19 C 0.00980(17) 0.84807(14) 0.47120(10) 0.0210(3) Uani 1 1 d .
C20 C 0.16591(17) 0.85772(15) 0.51505(11) 0.0255(3) Uani 1 1 d .
H20 H 0.1849 0.8298 0.5724 0.031 Uiso 1 1 calc R
C21 C 0.29293(18) 0.90933(15) 0.47231(12) 0.0278(3) Uani 1 1 d .
H21 H 0.3960 0.9125 0.5019 0.033 Uiso 1 1 calc R
C22 C -0.12518(17) 0.79101(14) 0.51505(10) 0.0223(3) Uani 1 1 d .
H22 H -0.1018 0.7797 0.5760 0.027 Uiso 1 1 calc R
C23 C -0.54214(18) 0.63427(15) 0.64109(11) 0.0270(3) Uani 1 1 d .
H23 H -0.5333 0.6347 0.7031 0.032 Uiso 1 1 calc R
C24 C -0.40733(17) 0.69690(15) 0.60798(10) 0.0252(3) Uani 1 1 d .
H24 H -0.3115 0.7398 0.6472 0.030 Uiso 1 1 calc R
C25 C -0.41671(16) 0.69504(14) 0.51523(10) 0.0219(3) Uani 1 1 d .
C26 C -0.56619(17) 0.63268(14) 0.46076(10) 0.0235(3) Uani 1 1 d .
H26 H -0.5791 0.6307 0.3985 0.028 Uiso 1 1 calc R
C27 C -0.69465(17) 0.57405(15) 0.49994(11) 0.0251(3) Uani 1 1 d .
H27 H -0.7932 0.5331 0.4625 0.030 Uiso 1 1 calc R
C28 C -0.27922(17) 0.75421(14) 0.47367(10) 0.0232(3) Uani 1 1 d .
H28 H -0.3015 0.7673 0.4129 0.028 Uiso 1 1 calc R
O5 O 0.06785(14) -0.14974(12) 0.10352(9) 0.0364(3) Uani 1 1 d .
H5O H 0.108(3) -0.068(3) 0.1241(19) 0.073(8) Uiso 1 1 d .
C29 C 0.11678(19) -0.16755(17) 0.02081(11) 0.0325(4) Uani 1 1 d .
H29A H 0.1080 -0.0953 -0.0148 0.039 Uiso 1 1 calc R
H29B H 0.0444 -0.2467 -0.0125 0.039 Uiso 1 1 calc R
C30 C 0.2855(2) -0.17626(17) 0.03357(13) 0.0353(4) Uani 1 1 d .
H30A H 0.3580 -0.0980 0.0663 0.053 Uiso 1 1 calc R
H30B H 0.3127 -0.1867 -0.0241 0.053 Uiso 1 1 calc R
H30C H 0.2941 -0.2497 0.0667 0.053 Uiso 1 1 calc R

loop_
_atom_site_aniso_label
_atom_site_aniso_U_11
_atom_site_aniso_U_22
_atom_site_aniso_U_33
_atom_site_aniso_U_23
_atom_site_aniso_U_13
_atom_site_aniso_U_12
O1 0.0305(5) 0.0228(5) 0.0272(6) 0.0022(5) 0.0128(4) 0.0060(4)
O2 0.0310(6) 0.0246(6) 0.0380(7) -0.0052(5) 0.0151(5) -0.0039(4)
N1 0.0234(6) 0.0211(6) 0.0222(6) 0.0017(5) 0.0089(5) 0.0013(5)
C1 0.0234(7) 0.0234(7) 0.0174(7) 0.0006(6) 0.0040(5) 0.0053(5)
C2 0.0250(7) 0.0234(7) 0.0182(7) 0.0040(6) 0.0082(5) 0.0019(6)
C3 0.0252(7) 0.0196(7) 0.0185(7) 0.0038(6) 0.0059(5) 0.0014(5)
C4 0.0232(6) 0.0207(7) 0.0149(7) 0.0010(6) 0.0040(5) 0.0024(5)
C5 0.0229(6) 0.0226(7) 0.0177(7) 0.0043(6) 0.0073(5) 0.0007(5)
C6 0.0251(7) 0.0195(7) 0.0207(7) 0.0047(6) 0.0066(5) 0.0016(5)
C7 0.0288(7) 0.0221(7) 0.0193(7) 0.0015(6) 0.0061(6) 0.0032(6)
C8 0.0327(8) 0.0223(7) 0.0270(8) -0.0006(6) 0.0086(6) 0.0049(6)
O3 0.0376(6) 0.0220(5) 0.0374(7) 0.0025(5) 0.0212(5) 0.0049(5)
O4 0.0296(5) 0.0201(5) 0.0279(6) 0.0035(5) 0.0103(4) 0.0023(4)
N2 0.0233(6) 0.0195(6) 0.0224(7) 0.0035(5) 0.0090(5) 0.0009(5)
C9 0.0257(7) 0.0229(7) 0.0193(7) 0.0015(6) 0.0065(5) 0.0046(6)
C10 0.0253(7) 0.0229(7) 0.0225(8) 0.0053(6) 0.0086(6) 0.0034(6)
C11 0.0255(7) 0.0191(7) 0.0234(8) 0.0043(6) 0.0067(6) 0.0026(5)
C12 0.0220(6) 0.0215(7) 0.0175(7) 0.0031(6) 0.0043(5) 0.0035(5)
C13 0.0244(7) 0.0206(7) 0.0222(7) 0.0049(6) 0.0072(6) 0.0003(5)
C14 0.0283(7) 0.0180(7) 0.0276(8) 0.0034(6) 0.0081(6) 0.0018(6)
C15 0.0240(7) 0.0211(7) 0.0176(7) 0.0024(6) 0.0033(5) 0.0028(5)
C16 0.0307(8) 0.0233(7) 0.0281(8) 0.0030(6) 0.0113(6) 0.0061(6)
N3 0.0314(7) 0.0212(6) 0.0328(7) 0.0005(6) 0.0159(5) 0.0049(5)
N4 0.0278(6) 0.0225(6) 0.0280(7) 0.0016(6) 0.0117(5) 0.0047(5)
C17 0.0361(8) 0.0231(7) 0.0201(7) 0.0010(6) 0.0098(6) 0.0042(6)
C18 0.0259(7) 0.0250(7) 0.0209(7) 0.0015(6) 0.0063(6) 0.0034(6)
C19 0.0261(7) 0.0169(6) 0.0195(7) 0.0006(5) 0.0088(5) 0.0027(5)
C20 0.0284(7) 0.0230(7) 0.0256(8) 0.0068(6) 0.0078(6) 0.0061(6)
C21 0.0262(7) 0.0246(7) 0.0344(9) 0.0054(7) 0.0102(6) 0.0072(6)
C22 0.0276(7) 0.0204(7) 0.0194(7) 0.0035(6) 0.0079(6) 0.0053(6)
C23 0.0298(7) 0.0289(8) 0.0220(8) 0.0000(7) 0.0095(6) 0.0054(6)
C24 0.0262(7) 0.0259(7) 0.0213(8) 0.0003(6) 0.0065(6) 0.0032(6)
C25 0.0249(7) 0.0178(6) 0.0248(8) 0.0047(6) 0.0088(6) 0.0061(5)
C26 0.0296(7) 0.0209(7) 0.0199(7) 0.0040(6) 0.0059(6) 0.0061(6)
C27 0.0247(7) 0.0218(7) 0.0283(8) 0.0026(6) 0.0062(6) 0.0051(6)
C28 0.0281(7) 0.0229(7) 0.0188(7) 0.0046(6) 0.0081(6) 0.0050(6)
O5 0.0419(7) 0.0227(6) 0.0459(8) -0.0014(6) 0.0275(6) -0.0003(5)
C29 0.0345(8) 0.0352(9) 0.0241(8) 0.0047(7) 0.0071(6) 0.0029(7)
C30 0.0401(9) 0.0294(8) 0.0375(10) -0.0007(8) 0.0128(7) 0.0089(7)

loop_
_atom_type_symbol
_atom_type_description
_atom_type_scat_dispersion_real
_atom_type_scat_dispersion_imag
_atom_type_scat_source
C C 0.0033 0.0016 'International Tables Vol C Tables 4.2.6.8 and 6.1.1.4'
H H 0.0000 0.0000 'International Tables Vol C Tables 4.2.6.8 and 6.1.1.4'
N N 0.0061 0.0033 'International Tables Vol C Tables 4.2.6.8 and 6.1.1.4'
O O 0.0106 0.0060 'International Tables Vol C Tables 4.2.6.8 and 6.1.1.4'

loop_
_geom_angle_atom_site_label_1
_geom_angle_atom_site_label_2
_geom_angle_atom_site_label_3
_geom_angle
C1 O1 H1O 108.5(13)
C7 O2 O4 148.73(9)
C7 O2 N3 109.36(9)
O4 O2 N3 98.47(3)
C7 N1 C4 126.49(13)
C7 N1 H1 116.8
C4 N1 H1 116.8
O1 C1 C2 123.09(14)
O1 C1 C6 118.49(13)
C2 C1 C6 118.42(14)
C3 C2 C1 120.92(14)
C3 C2 H2 119.5
C1 C2 H2 119.5
C2 C3 C4 120.49(13)
C2 C3 H3 119.8
C4 C3 H3 119.8
C3 C4 C5 118.67(14)
C3 C4 N1 122.89(13)
C5 C4 N1 118.41(13)
C6 C5 C4 120.80(14)
C6 C5 H5 119.6
C4 C5 H5 119.6
C5 C6 C1 120.66(13)
C5 C6 H6 119.7
C1 C6 H6 119.7
O2 C7 N1 123.12(14)
O2 C7 C8 120.93(13)
N1 C7 C8 115.94(13)
C7 C8 H8A 109.5
C7 C8 H8B 109.5
H8A C8 H8B 109.5
C7 C8 H8C 109.5
H8A C8 H8C 109.5
H8B C8 H8C 109.5
C9 O3 H3O 109.8(14)
C15 O4 O5 130.01(10)
C15 O4 O2 10.72(8)
O5 O4 O2 140.28(4)
C15 N2 C12 129.32(12)
C15 N2 H2N 115.3
C12 N2 H2N 115.3
O3 C9 C14 118.37(13)
O3 C9 C10 123.25(14)
C14 C9 C10 118.38(14)
C11 C10 C9 121.23(14)
C11 C10 H10 119.4
C9 C10 H10 119.4
C10 C11 C12 120.01(13)
C10 C11 H11 120.0
C12 C11 H11 120.0
C11 C12 C13 118.57(14)
C11 C12 N2 124.76(13)
C13 C12 N2 116.65(13)
C14 C13 C12 121.31(14)
C14 C13 H13 119.3
C12 C13 H13 119.3
C13 C14 C9 120.44(14)
C13 C14 H14 119.8
C9 C14 H14 119.8
O4 C15 N2 123.51(14)
O4 C15 C16 121.77(14)
N2 C15 C16 114.72(13)
C15 C16 H16A 109.5
C15 C16 H16B 109.5
H16A C16 H16B 109.5
C15 C16 H16C 109.5
H16A C16 H16C 109.5
H16B C16 H16C 109.5
C21 N3 C17 116.62(13)
C21 N3 O2 103.28(9)
C17 N3 O2 106.35(9)
C27 N4 C23 117.23(13)
N3 C17 C18 123.65(15)
N3 C17 H17 118.2
C18 C17 H17 118.2
C17 C18 C19 119.60(13)
C17 C18 H18 120.2
C19 C18 H18 120.2
C20 C19 C18 116.94(14)
C20 C19 C22 119.66(14)
C18 C19 C22 123.40(13)
C21 C20 C19 119.35(15)
C21 C20 H20 120.3
C19 C20 H20 120.3
N3 C21 C20 123.82(14)
N3 C21 H21 118.1
C20 C21 H21 118.1
C28 C22 C19 124.60(14)
C28 C22 H22 117.7
C19 C22 H22 117.7
N4 C23 C24 123.53(15)
N4 C23 H23 118.2
C24 C23 H23 118.2
C23 C24 C25 119.25(14)
C23 C24 H24 120.4
C25 C24 H24 120.4
C24 C25 C26 116.99(13)
C24 C25 C28 123.35(13)
C26 C25 C28 119.65(14)
C27 C26 C25 119.63(15)
C27 C26 H26 120.2
C25 C26 H26 120.2
N4 C27 C26 123.34(14)
N4 C27 H27 118.3
C26 C27 H27 118.3
C22 C28 C25 125.92(14)
C22 C28 H28 117.0
C25 C28 H28 117.0
C29 O5 O4 109.70(10)
C29 O5 H5O 109.0(18)
O4 O5 H5O 8.8(17)
O5 C29 C30 113.01(14)
O5 C29 H29A 109.0
C30 C29 H29A 109.0
O5 C29 H29B 109.0
C30 C29 H29B 109.0
H29A C29 H29B 107.8
C29 C30 H30A 109.5
C29 C30 H30B 109.5
H30A C30 H30B 109.5
C29 C30 H30C 109.5
H30A C30 H30C 109.5
H30B C30 H30C 109.5

loop_
_geom_bond_atom_site_label_1
_geom_bond_atom_site_label_2
_geom_bond_distance
O1 C1 1.3547(18)
O1 H1O 0.96(2)
O2 C7 1.2328(18)
O2 O4 4.9077(18)
O2 N3 7.184(2)
N1 C7 1.3479(19)
N1 C4 1.4130(19)
N1 H1 0.8600
C1 C2 1.392(2)
C1 C6 1.398(2)
C2 C3 1.385(2)
C2 H2 0.9300
C3 C4 1.393(2)
C3 H3 0.9300
C4 C5 1.393(2)
C5 C6 1.381(2)
C5 H5 0.9300
C6 H6 0.9300
C7 C8 1.502(2)
C8 H8A 0.9600
C8 H8B 0.9600
C8 H8C 0.9600
O3 C9 1.3510(19)
O3 H3O 0.99(3)
O4 C15 1.2419(17)
O4 O5 2.7841(18)
N2 C15 1.3486(19)
N2 C12 1.4175(19)
N2 H2N 0.8600
C9 C14 1.393(2)
C9 C10 1.394(2)
C10 C11 1.390(2)
C10 H10 0.9300
C11 C12 1.392(2)
C11 H11 0.9300
C12 C13 1.394(2)
C13 C14 1.378(2)
C13 H13 0.9300
C14 H14 0.9300
C15 C16 1.501(2)
C16 H16A 0.9600
C16 H16B 0.9600
C16 H16C 0.9600
N3 C21 1.332(2)
N3 C17 1.344(2)
N4 C27 1.333(2)
N4 C23 1.339(2)
C17 C18 1.378(2)
C17 H17 0.9300
C18 C19 1.395(2)
C18 H18 0.9300
C19 C20 1.392(2)
C19 C22 1.465(2)
C20 C21 1.388(2)
C20 H20 0.9300
C21 H21 0.9300
C22 C28 1.333(2)
C22 H22 0.9300
C23 C24 1.383(2)
C23 H23 0.9300
C24 C25 1.394(2)
C24 H24 0.9300
C25 C26 1.397(2)
C25 C28 1.466(2)
C26 C27 1.381(2)
C26 H26 0.9300
C27 H27 0.9300
C28 H28 0.9300
O5 C29 1.424(2)
O5 H5O 0.87(3)
C29 C30 1.497(2)
C29 H29A 0.9700
C29 H29B 0.9700
C30 H30A 0.9600
C30 H30B 0.9600
C30 H30C 0.9600

loop_
_geom_hbond_atom_site_label_D
_geom_hbond_atom_site_label_H
_geom_hbond_atom_site_label_A
_geom_hbond_distance_DH
_geom_hbond_distance_HA
_geom_hbond_distance_DA
_geom_hbond_angle_DHA
_geom_hbond_site_symmetry_A
O5 H5O O4 0.87(3) 1.93(3) 2.7841(18) 167(2) .
O3 H3O N4 0.99(3) 1.72(3) 2.7040(18) 172(2) 2_466
O1 H1O N3 0.96(2) 1.82(2) 2.7726(18) 175(2) .
N2 H2N O2 0.86 2.05 2.8867(17) 165.4 .
N1 H1 O5 0.86 2.06 2.9104(18) 170.2 1_665

loop_
_geom_torsion_atom_site_label_1
_geom_torsion_atom_site_label_2
_geom_torsion_atom_site_label_3
_geom_torsion_atom_site_label_4
_geom_torsion
O1 C1 C2 C3 179.95(12)
C6 C1 C2 C3 -0.3(2)
C1 C2 C3 C4 -1.6(2)
C2 C3 C4 C5 2.4(2)
C2 C3 C4 N1 -179.52(12)
C7 N1 C4 C3 26.2(2)
C7 N1 C4 C5 -155.74(14)
C3 C4 C5 C6 -1.4(2)
N1 C4 C5 C6 -179.53(12)
C4 C5 C6 C1 -0.5(2)
O1 C1 C6 C5 -178.90(12)
C2 C1 C6 C5 1.3(2)
O4 O2 C7 N1 -158.22(12)
N3 O2 C7 N1 -6.70(17)
O4 O2 C7 C8 23.1(3)
N3 O2 C7 C8 174.59(11)
C4 N1 C7 O2 -0.5(2)
C4 N1 C7 C8 178.31(13)
C7 O2 O4 C15 -44.4(4)
N3 O2 O4 C15 162.7(4)
C7 O2 O4 O5 -26.2(2)
N3 O2 O4 O5 -179.17(7)
O3 C9 C10 C11 -179.20(13)
C14 C9 C10 C11 1.5(2)
C9 C10 C11 C12 -0.2(2)
C10 C11 C12 C13 -1.6(2)
C10 C11 C12 N2 176.95(13)
C15 N2 C12 C11 4.6(2)
C15 N2 C12 C13 -176.79(13)
C11 C12 C13 C14 2.2(2)
N2 C12 C13 C14 -176.56(13)
C12 C13 C14 C9 -0.8(2)
O3 C9 C14 C13 179.66(13)
C10 C9 C14 C13 -1.0(2)
O5 O4 C15 N2 166.60(10)
O2 O4 C15 N2 -28.5(3)
O5 O4 C15 C16 -13.2(2)
O2 O4 C15 C16 151.8(5)
C12 N2 C15 O4 1.6(2)
C12 N2 C15 C16 -178.60(13)
C7 O2 N3 C21 -104.84(13)
O4 O2 N3 C21 60.67(9)
C7 O2 N3 C17 131.86(14)
O4 O2 N3 C17 -62.63(10)
C21 N3 C17 C18 -0.6(2)
O2 N3 C17 C18 113.88(14)
N3 C17 C18 C19 0.6(2)
C17 C18 C19 C20 0.7(2)
C17 C18 C19 C22 -179.80(14)
C18 C19 C20 C21 -1.9(2)
C22 C19 C20 C21 178.63(14)
C17 N3 C21 C20 -0.6(2)
O2 N3 C21 C20 -116.85(15)
C19 C20 C21 N3 1.9(2)
C20 C19 C22 C28 -166.56(15)
C18 C19 C22 C28 14.0(2)
C27 N4 C23 C24 -0.2(2)
N4 C23 C24 C25 -1.4(2)
C23 C24 C25 C26 2.2(2)
C23 C24 C25 C28 -177.64(13)
C24 C25 C26 C27 -1.5(2)
C28 C25 C26 C27 178.34(13)
C23 N4 C27 C26 1.0(2)
C25 C26 C27 N4 -0.1(2)
C19 C22 C28 C25 178.99(13)
C24 C25 C28 C22 15.4(2)
C26 C25 C28 C22 -164.47(15)
C15 O4 O5 C29 -22.86(17)
O2 O4 O5 C29 -27.19(13)
O4 O5 C29 C30 88.45(15)
